data_1529950
loop_
_publ_author_name
'Fujishita, H.'
'Sato, M.'
'Hoshino, S.'
'Sato, S.'

_publ_section_title
;
 Structure determination of low-dimensional conductor Mo8 O23
;
_journal_name_full 'Journal of Solid State Chemistry'
_journal_page_first 40
_journal_page_last 46
_journal_volume 66
_journal_year 1987
_chemical_formula_sum 'Mo8 O23'
_space_group_IT_number 13
_symmetry_space_group_name_Hall '-P 2yc'
_symmetry_space_group_name_H-M 'P 1 2/c 1'
_cell_angle_alpha 90
_cell_angle_beta 106.27
_cell_angle_gamma 90
_cell_formula_units_Z 2
_cell_length_a 13.384
_cell_length_b 4.0616
_cell_length_c 16.883
_cell_volume 881.013
_citation_journal_id_ASTM JSSCBI
_cod_data_source_file Fujishita_JSSCBI_1987_1386.cif
_cod_data_source_block Mo8O23
_cod_original_cell_volume 881.0129
_cod_database_code 1529950

loop_
_symmetry_equiv_pos_as_xyz
x,y,z
-x,y,-z+1/2
-x,-y,-z
x,-y,z-1/2

loop_
_atom_site_label
_atom_site_type_symbol
_atom_site_fract_x
_atom_site_fract_y
_atom_site_fract_z
_atom_site_occupancy
_atom_site_U_iso_or_equiv
Mo1 Mo+5 0.06397 0.585 0.41655 1 0.0
Mo3 Mo+5 0.31501 0.59 0.07903 1 0.0
O4 O-2 0.4469 0.9918 0.4074 1 0.0
O2 O-2 0.1911 0.9971 0.2458 1 0.0
O9 O-2 0.2612 0.5144 0.1632 1 0.0
O10 O-2 0.3261 0.4891 0.3282 1 0.0
Mo4 Mo+5 0.44659 0.4079 0.40204 1 0.0
O11 O-2 0.4113 0.5015 0.0045 1 0.0
O6 O-2 0.0645 0.4943 0.1643 1 0.0
O1 O-2 0.0658 -0.0012 0.4164 1 0.0
O8 O-2 0.1989 0.4945 0.496 1 0.0
O12 O-2 0.457 0.4908 0.1532 1 0.0
O3 O-2 0.3191 0.0069 0.077 1 0.0
Mo2 Mo+5 0.18514 0.4131 0.24568 1 0.0
O7 O-2 0.1293 0.493 0.3303 1 0.0
O5 O-2 0 0.5 0 1 0.0
